data_7125718
loop_
_publ_author_name
'Hou, Yuqi'
'Liu, Qingyun'
'Zhao, Jianzhang'

_publ_section_title
;
 An exceptionally long-lived triplet state of red light-absorbing compact
 phenothiazine-styrylBodipy electron donor/acceptor dyads: a better
 alternative to the heavy atom-effect?
;
_journal_issue 11
_journal_name_full 'Chemical communications (Cambridge, England)'
_journal_page_first 1721
_journal_page_last 1724
_journal_paper_doi 10.1039/c9cc09058d
_journal_volume 56
_journal_year 2020
_chemical_formula_moiety 'C45 H42 B F2 N3 O2 S'
_chemical_formula_sum 'C45 H42 B F2 N3 O2 S'
_chemical_formula_weight 737.68
_space_group_crystal_system triclinic
_space_group_IT_number 2
_space_group_name_Hall '-P 1'
_space_group_name_H-M_alt 'P -1'
_atom_sites_solution_hydrogens geom
_atom_sites_solution_primary dual
_audit_creation_date 2019-07-14
_audit_creation_method
;
Olex2 1.2
(compiled 2018.05.29 svn.r3508 for OlexSys, GUI svn.r5506)
;
_audit_update_record
;
2019-10-20 deposited with the CCDC.	2020-01-02 downloaded from the CCDC.
;
_cell_angle_alpha 91.635(8)
_cell_angle_beta 97.842(7)
_cell_angle_gamma 102.352(7)
_cell_formula_units_Z 2
_cell_length_a 8.3719(8)
_cell_length_b 11.6265(12)
_cell_length_c 21.171(2)
_cell_measurement_reflns_used 1319
_cell_measurement_temperature 273(2)
_cell_measurement_theta_max 20.09
_cell_measurement_theta_min 2.52
_cell_volume 1990.6(3)
_computing_cell_refinement 'SAINT V8.32B (?, 2016)'
_computing_data_reduction 'SAINT V8.32B (?, 2016)'
_computing_molecular_graphics 'Olex2 (Dolomanov et al., 2009)'
_computing_publication_material 'Olex2 (Dolomanov et al., 2009)'
_computing_structure_refinement 'ShelXL (Sheldrick, 2015)'
_computing_structure_solution 'ShelXT (Sheldrick, 2015)'
_diffrn_ambient_temperature 273.15
_diffrn_measured_fraction_theta_full 0.943
_diffrn_measured_fraction_theta_max 0.923
_diffrn_measurement_device_type 'CCD area detector'
_diffrn_measurement_method 'phi and omega scans'
_diffrn_radiation_monochromator graphite
_diffrn_radiation_type MoK\a
_diffrn_radiation_wavelength 0.71073
_diffrn_reflns_av_R_equivalents 0.0516
_diffrn_reflns_av_unetI/netI 0.1153
_diffrn_reflns_Laue_measured_fraction_full 0.943
_diffrn_reflns_Laue_measured_fraction_max 0.923
_diffrn_reflns_limit_h_max 10
_diffrn_reflns_limit_h_min -10
_diffrn_reflns_limit_k_max 15
_diffrn_reflns_limit_k_min -14
_diffrn_reflns_limit_l_max 26
_diffrn_reflns_limit_l_min -26
_diffrn_reflns_number 14814
_diffrn_reflns_point_group_measured_fraction_full 0.943
_diffrn_reflns_point_group_measured_fraction_max 0.923
_diffrn_reflns_theta_full 25.242
_diffrn_reflns_theta_max 27.579
_diffrn_reflns_theta_min 1.796
_exptl_absorpt_coefficient_mu 0.132
_exptl_absorpt_correction_T_max 0.7456
_exptl_absorpt_correction_T_min 0.5676
_exptl_absorpt_correction_type multi-scan
_exptl_absorpt_process_details
;
SADABS-2012/1 (Bruker,2012) was used for absorption correction.
wR2(int) was 0.1148 before and 0.0460 after correction.
The Ratio of minimum to maximum transmission is 0.7613.
The \l/2 correction factor is 0.0015.
;
_exptl_crystal_colour 'clear light blue'
_exptl_crystal_colour_lustre clear
_exptl_crystal_colour_modifier light
_exptl_crystal_colour_primary blue
_exptl_crystal_density_diffrn 1.231
_exptl_crystal_description block
_exptl_crystal_F_000 776
_exptl_crystal_size_max 0.5
_exptl_crystal_size_mid 0.2
_exptl_crystal_size_min 0.2
_refine_diff_density_max 0.307
_refine_diff_density_min -0.288
_refine_diff_density_rms 0.057
_refine_ls_extinction_method none
_refine_ls_goodness_of_fit_ref 0.957
_refine_ls_hydrogen_treatment constr
_refine_ls_matrix_type full
_refine_ls_number_parameters 492
_refine_ls_number_reflns 8501
_refine_ls_number_restraints 0
_refine_ls_restrained_S_all 0.957
_refine_ls_R_factor_all 0.1914
_refine_ls_R_factor_gt 0.0740
_refine_ls_shift/su_max 0.000
_refine_ls_shift/su_mean 0.000
_refine_ls_structure_factor_coef Fsqd
_refine_ls_weighting_details 'w=1/[\s^2^(Fo^2^)+(0.1049P)^2^] where P=(Fo^2^+2Fc^2^)/3'
_refine_ls_weighting_scheme calc
_refine_ls_wR_factor_gt 0.1771
_refine_ls_wR_factor_ref 0.2426
_reflns_Friedel_coverage 0.000
_reflns_number_gt 3198
_reflns_number_total 8501
_reflns_threshold_expression 'I > 2\s(I)'
_cod_data_source_file c9cc09058d2.cif
_cod_data_source_block 1
_cod_depositor_comments
;
The following automatic conversions were performed:

data item '_exptl_absorpt_correction_type' value 'MULTI-SCAN' was
changed to 'multi-scan' in accordance with the
/home/data/users/saulius/crontab/automatic-downloads/rss-feeds/RSC/lib/dictionaries/cif_core.dic
dictionary named 'cif_core.dic' version 2.4.2 last updated on
2011-04-26.

Automatic conversion script
Id: cif_fix_values 7556 2019-12-06 15:28:31Z antanas 

 Adding full bibliography for 7125717--7125718.cif.
;
_cod_original_cell_volume 1990.7(3)
_cod_database_code 7125718
_shelx_shelxl_version_number 2016/6
_shelx_space_group_comment
;
The symmetry employed for this shelxl refinement is uniquely defined
by the following loop, which should always be used as a source of
symmetry information in preference to the above space-group names.
They are only intended as comments.
;
_shelx_estimated_absorpt_t_max 0.974
_shelx_estimated_absorpt_t_min 0.937
_olex2_refinement_description
;
1. Fixed Uiso
 At 1.2 times of:
  All C(H) groups, All C(H,H) groups
 At 1.5 times of:
  All C(H,H,H) groups
2.a Secondary CH2 refined with riding coordinates:
 C01B(H01G,H01H), C01G(H01Q,H01R), C01H(H01S,H01T)
2.b Aromatic/amide H refined with riding coordinates:
 C008(H008), C00F(H00F), C00M(H00M), C00N(H00N), C00O(H00O), C00P(H00P),
 C00Q(H00Q), C00S(H00S), C00W(H00W), C00X(H00X), C00Y(H00Y), C00Z(H00Z),
 C010(H010), C011(H011), C012(H012), C014(H014), C015(H015), C017(H017),
 C019(H019), C01C(H01I), C01D(H01J)
2.c Idealised Me refined as rotating group:
 C016(H01A,H01B,H01C), C018(H01D,H01E,H01F), C01E(H01K,H01L,H01M), C01F(H01N,
 H01O,H01P), C01I(H01U,H01V,H01W)
;
_olex2_submission_special_instructions 'No special instructions were received'

loop_
_space_group_symop_operation_xyz
'x, y, z'
'-x, -y, -z'

loop_
_atom_site_label
_atom_site_type_symbol
_atom_site_fract_x
_atom_site_fract_y
_atom_site_fract_z
_atom_site_U_iso_or_equiv
_atom_site_adp_type
_atom_site_occupancy
_atom_site_site_symmetry_order
_atom_site_calc_flag
_atom_site_refinement_flags_posn
S001 S 0.77355(12) -0.10723(9) 0.25736(6) 0.0691(4) Uani 1 1 d .
F002 F 0.3437(2) 0.4664(2) 0.31368(11) 0.0718(7) Uani 1 1 d .
F003 F 0.5280(3) 0.61299(18) 0.27801(11) 0.0708(7) Uani 1 1 d .
N004 N 0.6324(4) 0.4691(3) 0.34168(17) 0.0576(9) Uani 1 1 d .
N005 N 0.4924(3) 0.4171(3) 0.23089(16) 0.0536(8) Uani 1 1 d .
N006 N 1.1107(4) -0.0004(3) 0.22828(19) 0.0743(11) Uani 1 1 d .
O007 O -0.4331(4) 0.6397(3) 0.06852(18) 0.1055(12) Uani 1 1 d .
C008 C 0.7667(4) 0.1250(3) 0.26983(19) 0.0555(10) Uani 1 1 d .
H008 H 0.661936 0.097996 0.280863 0.067 Uiso 1 1 calc R
C009 C 0.8252(4) 0.2448(3) 0.2655(2) 0.0572(11) Uani 1 1 d .
C00A C 0.8614(4) 0.0444(3) 0.25796(19) 0.0542(10) Uani 1 1 d .
C00B C 0.7181(4) 0.3294(3) 0.2740(2) 0.0585(11) Uani 1 1 d .
O00C O 0.3585(5) 0.9923(3) 0.60047(18) 0.1153(13) Uani 1 1 d .
C00D C 0.6008(5) 0.3440(3) 0.2230(2) 0.0558(10) Uani 1 1 d .
C00E C 0.7329(4) 0.3907(3) 0.3332(2) 0.0596(11) Uani 1 1 d .
C00F C 0.2540(5) 0.4729(4) 0.1677(2) 0.0611(11) Uani 1 1 d .
H00F H 0.253669 0.530868 0.198818 0.073 Uiso 1 1 calc R
C00G C 1.1029(5) -0.1033(4) 0.2630(2) 0.0645(11) Uani 1 1 d .
C00H C 1.0218(5) 0.0839(3) 0.2436(2) 0.0608(11) Uani 1 1 d .
C00I C 0.9536(5) -0.1591(3) 0.2818(2) 0.0607(11) Uani 1 1 d .
C00J C -0.0139(5) 0.5026(4) 0.1099(2) 0.0617(11) Uani 1 1 d .
C00K C 0.6684(5) 0.5137(4) 0.4038(2) 0.0640(11) Uani 1 1 d .
C00L C 0.5642(5) 0.2947(4) 0.1589(2) 0.0653(11) Uani 1 1 d .
C00M C 1.0835(5) 0.2044(4) 0.2445(2) 0.0737(13) Uani 1 1 d .
H00M H 1.192420 0.232622 0.238106 0.088 Uiso 1 1 calc R
C00N C 0.9876(5) 0.2828(4) 0.2545(2) 0.0734(13) Uani 1 1 d .
H00N H 1.031913 0.363216 0.253981 0.088 Uiso 1 1 calc R
C00O C 0.1305(5) 0.4512(4) 0.1192(2) 0.0669(12) Uani 1 1 d .
H00O H 0.137452 0.396400 0.087436 0.080 Uiso 1 1 calc R
C00P C 0.5899(5) 0.5995(4) 0.4279(2) 0.0688(12) Uani 1 1 d .
H00P H 0.515711 0.628540 0.399327 0.083 Uiso 1 1 calc R
C00Q C -0.1296(5) 0.4688(4) 0.0544(2) 0.0684(12) Uani 1 1 d .
H00Q H -0.112876 0.413105 0.025010 0.082 Uiso 1 1 calc R
C00R C 0.8343(5) 0.3859(4) 0.3927(2) 0.0679(12) Uani 1 1 d .
C00S C -0.2650(5) 0.5157(4) 0.0426(2) 0.0714(13) Uani 1 1 d .
H00S H -0.339480 0.491979 0.005412 0.086 Uiso 1 1 calc R
C00T C -0.2929(5) 0.5975(4) 0.0851(2) 0.0723(13) Uani 1 1 d .
C00U C 0.5425(5) 0.7306(4) 0.5159(2) 0.0708(12) Uani 1 1 d .
C00V C 0.3880(5) 0.4128(3) 0.1751(2) 0.0603(11) Uani 1 1 d .
C00W C 1.2412(5) -0.1527(4) 0.2795(2) 0.0801(14) Uani 1 1 d .
H00W H 1.343561 -0.115805 0.269254 0.096 Uiso 1 1 calc R
C00X C 0.6157(5) 0.6408(4) 0.4887(2) 0.0716(12) Uani 1 1 d .
H00X H 0.688095 0.609131 0.516685 0.086 Uiso 1 1 calc R
C00Y C 0.4323(5) 0.3370(4) 0.1305(2) 0.0721(12) Uani 1 1 d .
H00Y H 0.380585 0.318575 0.088641 0.086 Uiso 1 1 calc R
C00Z C -0.1847(5) 0.6309(4) 0.1405(2) 0.0833(15) Uani 1 1 d .
H00Z H -0.204889 0.684685 0.170129 0.100 Uiso 1 1 calc R
C010 C -0.0458(5) 0.5844(4) 0.1522(2) 0.0799(14) Uani 1 1 d .
H010 H 0.028148 0.608764 0.189471 0.096 Uiso 1 1 calc R
C011 C 0.7941(5) 0.4629(4) 0.4347(2) 0.0768(14) Uani 1 1 d .
H011 H 0.842319 0.479206 0.477128 0.092 Uiso 1 1 calc R
C012 C 1.2248(7) -0.2557(5) 0.3109(3) 0.0913(16) Uani 1 1 d .
H012 H 1.316152 -0.289290 0.319817 0.110 Uiso 1 1 calc R
B013 B 0.4966(5) 0.4944(4) 0.2913(2) 0.0550(12) Uani 1 1 d .
C014 C 0.5975(6) 0.7753(4) 0.5789(2) 0.0813(14) Uani 1 1 d .
H014 H 0.677916 0.745109 0.603651 0.098 Uiso 1 1 calc R
C015 C 0.9431(6) -0.2597(4) 0.3157(2) 0.0803(14) Uani 1 1 d .
H015 H 0.843721 -0.293625 0.329381 0.096 Uiso 1 1 calc R
C016 C 0.9626(5) 0.3142(4) 0.4086(2) 0.0932(16) Uani 1 1 d .
H01A H 0.918740 0.234200 0.392211 0.140 Uiso 1 1 calc GR
H01B H 0.991956 0.316002 0.454104 0.140 Uiso 1 1 calc GR
H01C H 1.058927 0.346755 0.389610 0.140 Uiso 1 1 calc GR
C017 C 0.4177(6) 0.7756(5) 0.4818(2) 0.0919(16) Uani 1 1 d .
H017 H 0.376915 0.746404 0.439996 0.110 Uiso 1 1 calc R
C018 C 0.6487(6) 0.2129(4) 0.1252(2) 0.0823(14) Uani 1 1 d .
H01D H 0.765588 0.245362 0.130774 0.124 Uiso 1 1 calc GR
H01E H 0.605926 0.204602 0.080459 0.124 Uiso 1 1 calc GR
H01F H 0.628111 0.137000 0.142954 0.124 Uiso 1 1 calc GR
C019 C 1.0771(7) -0.3107(5) 0.3295(3) 0.0937(16) Uani 1 1 d .
H019 H 1.068159 -0.380139 0.350745 0.112 Uiso 1 1 calc R
C01A C 0.4134(7) 0.9054(5) 0.5698(3) 0.0899(15) Uani 1 1 d .
C01B C 1.2416(6) 0.0335(4) 0.1889(3) 0.0947(17) Uani 1 1 d .
H01G H 1.348037 0.046050 0.215813 0.114 Uiso 1 1 calc R
H01H H 1.232384 0.107538 0.170314 0.114 Uiso 1 1 calc R
C01C C 0.5356(6) 0.8626(5) 0.6051(2) 0.0923(16) Uani 1 1 d .
H01I H 0.576277 0.892729 0.646742 0.111 Uiso 1 1 calc R
C01D C 0.3529(6) 0.8621(5) 0.5080(2) 0.0963(17) Uani 1 1 d .
H01J H 0.269374 0.890765 0.484330 0.116 Uiso 1 1 calc R
C01E C -0.4694(6) 0.7256(5) 0.1100(3) 0.118(2) Uani 1 1 d .
H01K H -0.576486 0.739709 0.094812 0.177 Uiso 1 1 calc GR
H01L H -0.387538 0.797692 0.111170 0.177 Uiso 1 1 calc GR
H01M H -0.468790 0.697451 0.152252 0.177 Uiso 1 1 calc GR
C01F C 0.2240(8) 1.0352(5) 0.5679(3) 0.127(2) Uani 1 1 d .
H01N H 0.253336 1.066853 0.528652 0.191 Uiso 1 1 calc GR
H01O H 0.200007 1.095894 0.594390 0.191 Uiso 1 1 calc GR
H01P H 0.128307 0.971622 0.558855 0.191 Uiso 1 1 calc GR
C01G C 1.2347(9) -0.0573(6) 0.1365(4) 0.136(2) Uani 1 1 d .
H01Q H 1.237937 -0.132590 0.154564 0.164 Uiso 1 1 calc R
H01R H 1.330451 -0.034621 0.114709 0.164 Uiso 1 1 calc R
C01H C 1.0756(11) -0.0699(7) 0.0880(4) 0.168(3) Uani 1 1 d .
H01S H 1.069313 0.005789 0.070931 0.202 Uiso 1 1 calc R
H01T H 0.979303 -0.096901 0.108901 0.202 Uiso 1 1 calc R
C01I C 1.0795(14) -0.1602(8) 0.0333(4) 0.222(5) Uani 1 1 d .
H01U H 0.979727 -0.170737 0.003401 0.332 Uiso 1 1 calc GR
H01V H 1.088155 -0.234379 0.050745 0.332 Uiso 1 1 calc GR
H01W H 1.172974 -0.131604 0.011981 0.332 Uiso 1 1 calc GR

loop_
_atom_site_aniso_label
_atom_site_aniso_U_11
_atom_site_aniso_U_22
_atom_site_aniso_U_33
_atom_site_aniso_U_23
_atom_site_aniso_U_13
_atom_site_aniso_U_12
S001 0.0534(6) 0.0513(6) 0.1027(10) -0.0065(6) 0.0078(6) 0.0152(5)
F002 0.0475(12) 0.0892(17) 0.0813(18) -0.0045(13) 0.0107(11) 0.0214(11)
F003 0.0738(14) 0.0510(14) 0.0894(18) 0.0032(12) -0.0009(12) 0.0260(11)
N004 0.0513(18) 0.0516(19) 0.073(3) -0.0022(17) 0.0036(17) 0.0231(15)
N005 0.0483(17) 0.0488(19) 0.067(2) 0.0017(16) 0.0067(16) 0.0189(15)
N006 0.060(2) 0.065(2) 0.110(3) 0.008(2) 0.032(2) 0.0302(18)
O007 0.074(2) 0.129(3) 0.113(3) -0.035(2) -0.0250(19) 0.051(2)
C008 0.0412(19) 0.053(2) 0.075(3) 0.001(2) 0.0104(19) 0.0157(18)
C009 0.046(2) 0.050(2) 0.082(3) 0.000(2) 0.013(2) 0.0209(18)
C00A 0.047(2) 0.049(2) 0.068(3) -0.0007(19) 0.0046(18) 0.0177(18)
C00B 0.046(2) 0.047(2) 0.087(3) 0.002(2) 0.015(2) 0.0157(18)
O00C 0.156(4) 0.128(3) 0.092(3) 0.000(2) 0.044(3) 0.082(3)
C00D 0.052(2) 0.047(2) 0.074(3) 0.002(2) 0.013(2) 0.0188(18)
C00E 0.045(2) 0.052(2) 0.082(3) 0.000(2) 0.002(2) 0.0189(18)
C00F 0.058(2) 0.069(3) 0.059(3) 0.004(2) 0.003(2) 0.024(2)
C00G 0.061(3) 0.065(3) 0.072(3) -0.014(2) 0.006(2) 0.028(2)
C00H 0.051(2) 0.057(3) 0.081(3) 0.002(2) 0.016(2) 0.023(2)
C00I 0.061(2) 0.047(2) 0.077(3) -0.008(2) 0.008(2) 0.0215(19)
C00J 0.061(2) 0.067(3) 0.057(3) -0.003(2) 0.000(2) 0.020(2)
C00K 0.055(2) 0.063(3) 0.076(3) -0.007(2) -0.001(2) 0.025(2)
C00L 0.066(3) 0.056(3) 0.078(3) 0.003(2) 0.014(2) 0.022(2)
C00M 0.053(2) 0.056(3) 0.121(4) 0.012(3) 0.028(2) 0.020(2)
C00N 0.056(2) 0.050(3) 0.118(4) 0.006(2) 0.025(2) 0.014(2)
C00O 0.071(3) 0.077(3) 0.058(3) 0.004(2) 0.010(2) 0.026(2)
C00P 0.061(2) 0.081(3) 0.069(3) -0.003(2) -0.001(2) 0.033(2)
C00Q 0.065(3) 0.086(3) 0.054(3) -0.008(2) 0.002(2) 0.022(2)
C00R 0.049(2) 0.066(3) 0.090(3) -0.004(2) -0.004(2) 0.026(2)
C00S 0.060(3) 0.089(3) 0.060(3) -0.020(2) -0.007(2) 0.018(2)
C00T 0.057(2) 0.085(3) 0.071(3) -0.015(3) -0.016(2) 0.025(2)
C00U 0.069(3) 0.089(3) 0.060(3) -0.003(2) 0.006(2) 0.033(2)
C00V 0.061(2) 0.056(3) 0.069(3) 0.008(2) 0.016(2) 0.019(2)
C00W 0.065(3) 0.080(3) 0.099(4) -0.013(3) 0.004(3) 0.032(3)
C00X 0.063(3) 0.086(3) 0.072(3) -0.008(3) 0.001(2) 0.036(2)
C00Y 0.078(3) 0.073(3) 0.070(3) 0.000(2) 0.012(2) 0.028(2)
C00Z 0.076(3) 0.096(4) 0.078(4) -0.032(3) -0.015(3) 0.040(3)
C010 0.070(3) 0.095(3) 0.073(3) -0.026(3) -0.017(2) 0.035(3)
C011 0.065(3) 0.086(3) 0.079(3) -0.015(3) -0.014(2) 0.034(2)
C012 0.102(4) 0.089(4) 0.090(4) -0.013(3) -0.014(3) 0.057(3)
B013 0.046(2) 0.050(3) 0.071(3) 0.001(2) 0.006(2) 0.018(2)
C014 0.081(3) 0.106(4) 0.064(3) -0.004(3) 0.003(3) 0.041(3)
C015 0.091(3) 0.063(3) 0.092(4) 0.005(3) 0.008(3) 0.032(3)
C016 0.076(3) 0.096(4) 0.111(4) -0.009(3) -0.017(3) 0.049(3)
C017 0.107(4) 0.121(4) 0.061(3) -0.014(3) -0.002(3) 0.067(3)
C018 0.092(3) 0.081(3) 0.085(4) -0.005(3) 0.021(3) 0.040(3)
C019 0.115(4) 0.078(4) 0.092(4) 0.003(3) -0.001(3) 0.040(3)
C01A 0.116(4) 0.094(4) 0.079(4) -0.002(3) 0.040(3) 0.047(3)
C01B 0.078(3) 0.089(4) 0.133(5) 0.000(3) 0.051(3) 0.033(3)
C01C 0.099(4) 0.126(5) 0.063(4) -0.010(3) 0.012(3) 0.053(3)
C01D 0.112(4) 0.124(4) 0.076(4) 0.004(3) 0.012(3) 0.076(4)
C01E 0.092(4) 0.128(5) 0.139(5) -0.042(4) -0.019(3) 0.064(4)
C01F 0.172(6) 0.126(5) 0.128(6) 0.031(4) 0.055(5) 0.105(5)
C01G 0.142(6) 0.130(6) 0.155(7) 0.008(5) 0.067(5) 0.043(5)
C01H 0.208(9) 0.170(8) 0.138(7) 0.008(6) 0.013(7) 0.076(7)
C01I 0.358(14) 0.198(9) 0.131(7) -0.031(6) 0.017(8) 0.126(9)

loop_
_atom_type_symbol
_atom_type_description
_atom_type_scat_dispersion_real
_atom_type_scat_dispersion_imag
_atom_type_scat_source
C C 0.0033 0.0016 'International Tables Vol C Tables 4.2.6.8 and 6.1.1.4'
H H 0.0000 0.0000 'International Tables Vol C Tables 4.2.6.8 and 6.1.1.4'
B B 0.0013 0.0007 'International Tables Vol C Tables 4.2.6.8 and 6.1.1.4'
F F 0.0171 0.0103 'International Tables Vol C Tables 4.2.6.8 and 6.1.1.4'
N N 0.0061 0.0033 'International Tables Vol C Tables 4.2.6.8 and 6.1.1.4'
O O 0.0106 0.0060 'International Tables Vol C Tables 4.2.6.8 and 6.1.1.4'
S S 0.1246 0.1234 'International Tables Vol C Tables 4.2.6.8 and 6.1.1.4'

loop_
_geom_angle_atom_site_label_1
_geom_angle_atom_site_label_2
_geom_angle_atom_site_label_3
_geom_angle
C00A S001 C00I 99.32(18)
C00E N004 B013 125.6(3)
C00K N004 C00E 108.2(3)
C00K N004 B013 126.0(3)
C00D N005 B013 125.4(3)
C00V N005 C00D 108.6(3)
C00V N005 B013 125.9(3)
C00G N006 C01B 119.7(4)
C00H N006 C00G 119.9(4)
C00H N006 C01B 118.5(4)
C00T O007 C01E 119.0(4)
C009 C008 H008 119.4
C009 C008 C00A 121.3(3)
C00A C008 H008 119.4
C008 C009 C00B 120.7(3)
C008 C009 C00N 117.7(4)
C00N C009 C00B 121.7(4)
C008 C00A S001 119.1(3)
C008 C00A C00H 120.1(3)
C00H C00A S001 120.7(3)
C00D C00B C009 119.2(4)
C00D C00B C00E 120.9(4)
C00E C00B C009 119.9(4)
C01A O00C C01F 118.3(5)
N005 C00D C00B 120.3(4)
N005 C00D C00L 108.1(3)
C00B C00D C00L 131.6(4)
N004 C00E C00B 120.2(4)
N004 C00E C00R 108.4(4)
C00B C00E C00R 131.4(4)
C00O C00F H00F 117.8
C00O C00F C00V 124.4(4)
C00V C00F H00F 117.8
C00I C00G N006 119.7(4)
C00I C00G C00W 117.9(4)
C00W C00G N006 122.4(4)
C00A C00H N006 118.6(4)
C00M C00H N006 123.5(4)
C00M C00H C00A 117.9(4)
C00G C00I S001 119.7(3)
C015 C00I S001 119.5(3)
C015 C00I C00G 120.6(4)
C00Q C00J C00O 119.0(4)
C010 C00J C00O 124.1(4)
C010 C00J C00Q 116.9(4)
N004 C00K C00P 122.5(4)
N004 C00K C011 107.8(4)
C011 C00K C00P 129.6(4)
C00D C00L C018 129.5(4)
C00Y C00L C00D 106.3(4)
C00Y C00L C018 124.2(4)
C00H C00M H00M 119.3
C00N C00M C00H 121.3(4)
C00N C00M H00M 119.3
C009 C00N H00N 119.3
C00M C00N C009 121.4(4)
C00M C00N H00N 119.3
C00F C00O C00J 128.0(4)
C00F C00O H00O 116.0
C00J C00O H00O 116.0
C00K C00P H00P 117.8
C00X C00P C00K 124.3(4)
C00X C00P H00P 117.8
C00J C00Q H00Q 119.3
C00S C00Q C00J 121.5(4)
C00S C00Q H00Q 119.3
C00E C00R C016 129.1(4)
C011 C00R C00E 106.0(4)
C011 C00R C016 124.9(4)
C00Q C00S H00S 119.8
C00Q C00S C00T 120.5(4)
C00T C00S H00S 119.8
C00S C00T O007 115.9(4)
C00S C00T C00Z 119.8(4)
C00Z C00T O007 124.4(4)
C014 C00U C00X 120.1(4)
C017 C00U C00X 122.9(4)
C017 C00U C014 117.0(4)
N005 C00V C00F 123.2(4)
N005 C00V C00Y 107.8(4)
C00Y C00V C00F 128.9(4)
C00G C00W H00W 120.0
C012 C00W C00G 120.0(5)
C012 C00W H00W 120.0
C00P C00X C00U 127.0(4)
C00P C00X H00X 116.5
C00U C00X H00X 116.5
C00L C00Y C00V 109.2(4)
C00L C00Y H00Y 125.4
C00V C00Y H00Y 125.4
C00T C00Z H00Z 120.1
C00T C00Z C010 119.8(4)
C010 C00Z H00Z 120.1
C00J C010 C00Z 121.5(4)
C00J C010 H010 119.2
C00Z C010 H010 119.2
C00K C011 H011 125.2
C00R C011 C00K 109.6(4)
C00R C011 H011 125.2
C00W C012 H012 119.0
C00W C012 C019 122.0(5)
C019 C012 H012 119.0
F002 B013 N004 109.8(4)
F002 B013 N005 110.1(3)
F003 B013 F002 108.2(3)
F003 B013 N004 111.0(3)
F003 B013 N005 110.3(4)
N004 B013 N005 107.4(3)
C00U C014 H014 119.3
C01C C014 C00U 121.4(5)
C01C C014 H014 119.3
C00I C015 H015 119.3
C019 C015 C00I 121.3(5)
C019 C015 H015 119.3
C00R C016 H01A 109.5
C00R C016 H01B 109.5
C00R C016 H01C 109.5
H01A C016 H01B 109.5
H01A C016 H01C 109.5
H01B C016 H01C 109.5
C00U C017 H017 119.0
C01D C017 C00U 121.9(5)
C01D C017 H017 119.0
C00L C018 H01D 109.5
C00L C018 H01E 109.5
C00L C018 H01F 109.5
H01D C018 H01E 109.5
H01D C018 H01F 109.5
H01E C018 H01F 109.5
C012 C019 H019 120.9
C015 C019 C012 118.1(5)
C015 C019 H019 120.9
C01C C01A O00C 115.5(5)
C01C C01A C01D 120.6(5)
C01D C01A O00C 123.9(5)
N006 C01B H01G 109.0
N006 C01B H01H 109.0
N006 C01B C01G 112.7(4)
H01G C01B H01H 107.8
C01G C01B H01G 109.0
C01G C01B H01H 109.0
C014 C01C C01A 119.9(5)
C014 C01C H01I 120.1
C01A C01C H01I 120.1
C017 C01D H01J 120.5
C01A C01D C017 119.1(5)
C01A C01D H01J 120.5
O007 C01E H01K 109.5
O007 C01E H01L 109.5
O007 C01E H01M 109.5
H01K C01E H01L 109.5
H01K C01E H01M 109.5
H01L C01E H01M 109.5
O00C C01F H01N 109.5
O00C C01F H01O 109.5
O00C C01F H01P 109.5
H01N C01F H01O 109.5
H01N C01F H01P 109.5
H01O C01F H01P 109.5
C01B C01G H01Q 109.5
C01B C01G H01R 109.5
C01B C01G C01H 110.9(6)
H01Q C01G H01R 108.1
C01H C01G H01Q 109.5
C01H C01G H01R 109.5
C01G C01H H01S 110.0
C01G C01H H01T 110.0
C01G C01H C01I 108.5(7)
H01S C01H H01T 108.4
C01I C01H H01S 110.0
C01I C01H H01T 110.0
C01H C01I H01U 109.5
C01H C01I H01V 109.5
C01H C01I H01W 109.5
H01U C01I H01V 109.5
H01U C01I H01W 109.5
H01V C01I H01W 109.5

loop_
_geom_bond_atom_site_label_1
_geom_bond_atom_site_label_2
_geom_bond_distance
S001 C00A 1.758(4)
S001 C00I 1.759(4)
F002 B013 1.402(5)
F003 B013 1.391(5)
N004 C00E 1.389(5)
N004 C00K 1.370(5)
N004 B013 1.532(5)
N005 C00D 1.391(4)
N005 C00V 1.364(5)
N005 B013 1.534(5)
N006 C00G 1.415(5)
N006 C00H 1.407(5)
N006 C01B 1.461(5)
O007 C00T 1.373(5)
O007 C01E 1.420(5)
C008 H008 0.9300
C008 C009 1.384(5)
C008 C00A 1.390(5)
C009 C00B 1.488(5)
C009 C00N 1.391(5)
C00A C00H 1.401(5)
C00B C00D 1.397(5)
C00B C00E 1.401(5)
O00C C01A 1.376(5)
O00C C01F 1.428(6)
C00D C00L 1.424(6)
C00E C00R 1.428(6)
C00F H00F 0.9300
C00F C00O 1.330(5)
C00F C00V 1.437(5)
C00G C00I 1.395(6)
C00G C00W 1.407(6)
C00H C00M 1.385(5)
C00I C015 1.382(6)
C00J C00O 1.451(6)
C00J C00Q 1.405(5)
C00J C010 1.380(5)
C00K C00P 1.425(5)
C00K C011 1.408(5)
C00L C00Y 1.375(6)
C00L C018 1.517(5)
C00M H00M 0.9300
C00M C00N 1.367(5)
C00N H00N 0.9300
C00O H00O 0.9300
C00P H00P 0.9300
C00P C00X 1.333(5)
C00Q H00Q 0.9300
C00Q C00S 1.356(6)
C00R C011 1.368(6)
C00R C016 1.504(5)
C00S H00S 0.9300
C00S C00T 1.368(6)
C00T C00Z 1.372(6)
C00U C00X 1.461(6)
C00U C014 1.397(6)
C00U C017 1.392(6)
C00V C00Y 1.411(5)
C00W H00W 0.9300
C00W C012 1.377(7)
C00X H00X 0.9300
C00Y H00Y 0.9300
C00Z H00Z 0.9300
C00Z C010 1.380(6)
C010 H010 0.9300
C011 H011 0.9300
C012 H012 0.9300
C012 C019 1.379(7)
C014 H014 0.9300
C014 C01C 1.370(6)
C015 H015 0.9300
C015 C019 1.379(6)
C016 H01A 0.9600
C016 H01B 0.9600
C016 H01C 0.9600
C017 H017 0.9300
C017 C01D 1.378(6)
C018 H01D 0.9600
C018 H01E 0.9600
C018 H01F 0.9600
C019 H019 0.9300
C01A C01C 1.373(7)
C01A C01D 1.376(7)
C01B H01G 0.9700
C01B H01H 0.9700
C01B C01G 1.496(7)
C01C H01I 0.9300
C01D H01J 0.9300
C01E H01K 0.9600
C01E H01L 0.9600
C01E H01M 0.9600
C01F H01N 0.9600
C01F H01O 0.9600
C01F H01P 0.9600
C01G H01Q 0.9700
C01G H01R 0.9700
C01G C01H 1.544(9)
C01H H01S 0.9700
C01H H01T 0.9700
C01H C01I 1.549(9)
C01I H01U 0.9600
C01I H01V 0.9600
C01I H01W 0.9600
